data_4061304
loop_
_publ_author_name
'Goto, Eri'
'Usuki, Miho'
'Takenaka, Hiroe'
'Sakai, Ken'
'Tanase, Tomoaki'

_publ_section_title
;
 Electron-Rich Diplatinum(0) Metallocryptate Promoting Novel Successive
 Encapsulation of Acidic Hydrides
;
_journal_coden_ASTM ORGND7
_journal_issue 25
_journal_name_full Organometallics
_journal_page_first 6042
_journal_page_last 6051
_journal_paper_doi 10.1021/om049548v
_journal_volume 23
_journal_year 2004
_chemical_formula_sum 'C116 H98 Cl4 F6 N8 Na O2 P7 Pt2'
_chemical_formula_weight 2521.89
_space_group_IT_number 2
_symmetry_cell_setting triclinic
_symmetry_Int_Tables_number 2
_symmetry_space_group_name_Hall '-P 1'
_symmetry_space_group_name_H-M 'P -1'
_cell_angle_alpha 71.112(6)
_cell_angle_beta 88.849(3)
_cell_angle_gamma 70.010(1)
_cell_formula_units_Z 2
_cell_length_a 15.2997(9)
_cell_length_b 19.8498(7)
_cell_length_c 21.980(2)
_cell_measurement_temperature 153.2
_cell_volume 5904.5(7)
_exptl_crystal_density_diffrn 1.418
_cod_original_formula_sum 'C116 H98 Cl4 F6 N8 Na O2 P7 Pt2 '
_cod_database_code 4061304

loop_
_symmetry_equiv_pos_as_xyz
x,y,z
-x,-y,-z

loop_
_atom_site_label
_atom_site_type_symbol
_atom_site_fract_x
_atom_site_fract_y
_atom_site_fract_z
_atom_site_U_iso_or_equiv
_atom_site_adp_type
_atom_site_occupancy
_atom_site_calc_flag
_atom_site_refinement_flags
_atom_site_disorder_assembly
_atom_site_disorder_group
Pt(1) Pt 0.18673(4) 0.19118(3) 0.36621(3) 0.0343(1) Uani 1.00 d . . .
Pt(2) Pt 0.32491(4) 0.57643(3) 0.16166(3) 0.0373(1) Uani 1.00 d . . .
Cl(1) Cl 0.6091(9) 0.2739(5) 0.5818(6) 0.224(5) Uani 1.00 d . . .
Cl(2) Cl 0.7588(8) 0.3218(4) 0.5300(4) 0.179(4) Uani 1.00 d . . .
Cl(3) Cl 0.6982(6) 0.5056(5) 0.4045(4) 0.159(3) Uani 1.00 d . . .
Cl(4) Cl 0.5937(10) 0.6656(7) 0.3731(6) 0.257(6) Uani 1.00 d . . .
P(1) P 0.2821(2) 0.2064(2) 0.4362(2) 0.0338(9) Uani 1.00 d . . .
P(2) P 0.2047(3) 0.6125(2) 0.2232(2) 0.0408(10) Uani 1.00 d . . .
P(3) P 0.2672(2) 0.1662(2) 0.2810(2) 0.0343(9) Uani 1.00 d . . .
P(4) P 0.4570(2) 0.4847(2) 0.2239(2) 0.0339(8) Uani 1.00 d . . .
P(5) P 0.0518(2) 0.2960(2) 0.3311(2) 0.0330(8) Uani 1.00 d . . .
P(6) P 0.2791(2) 0.5334(2) 0.0875(2) 0.0325(8) Uani 1.00 d . . .
P(11) P 0.8366(4) 0.0528(3) 0.2020(2) 0.072(1) Uani 1.00 d . . .
Na(1) Na 0.2584(3) 0.3820(3) 0.2638(3) 0.032(1) Uani 1.00 d . . .
F(1) F 0.7503(10) 0.1268(8) 0.172(1) 0.198(8) Uani 1.00 d . . .
F(2) F 0.8960(7) 0.1059(6) 0.1967(5) 0.089(3) Uani 1.00 d . . .
F(3) F 0.856(1) 0.0483(10) 0.1350(7) 0.179(6) Uani 1.00 d . . .
F(4) F 0.810(1) 0.0614(8) 0.2686(7) 0.224(7) Uani 1.00 d . . .
F(5) F 0.7690(10) 0.0073(7) 0.2074(6) 0.137(5) Uani 1.00 d . . .
F(6) F 0.919(1) -0.0152(7) 0.233(1) 0.286(7) Uani 1.00 d . . .
O(1) O 0.4226(7) 0.0204(6) 0.8221(5) 0.071(3) Uani 1.00 d . . .
O(2) O 0.525(2) -0.1190(7) 0.9229(8) 0.229(9) Uani 1.00 d . . .
N(1) N 0.1333(7) 0.0438(6) 0.4192(5) 0.040(3) Uani 1.00 d . . .
N(2) N 0.3687(8) 0.7260(6) 0.1070(6) 0.054(4) Uani 1.00 d . . .
N(11) N 0.2518(7) 0.3573(5) 0.3796(5) 0.028(3) Uani 1.00 d . . .
N(12) N 0.2272(7) 0.4785(6) 0.3156(5) 0.037(3) Uani 1.00 d . . .
N(21) N 0.3634(7) 0.2610(6) 0.2552(5) 0.037(3) Uani 1.00 d . . .
N(22) N 0.4210(7) 0.3573(6) 0.2399(5) 0.034(3) Uani 1.00 d . . .
N(31) N 0.1040(6) 0.3873(5) 0.2304(5) 0.034(3) Uani 1.00 d . . .
N(32) N 0.1723(7) 0.4599(5) 0.1567(5) 0.033(3) Uani 1.00 d . . .
C(1) C 0.1510(10) 0.1009(8) 0.4035(7) 0.046(4) Uani 1.00 d . . .
C(2) C 0.3516(9) 0.6692(7) 0.1239(7) 0.040(4) Uani 1.00 d . . .
C(11) C 0.1082(9) -0.0199(7) 0.4310(7) 0.039(4) Uani 1.00 d . . .
C(12) C 0.0834(10) -0.0376(7) 0.3821(7) 0.045(4) Uani 1.00 d . . .
C(13) C 0.057(1) -0.1013(8) 0.3967(8) 0.058(5) Uani 1.00 d . . .
C(14) C 0.055(1) -0.1426(10) 0.4633(9) 0.071(5) Uani 1.00 d . . .
C(15) C 0.078(1) -0.1223(8) 0.5085(9) 0.067(5) Uani 1.00 d . . .
C(16) C 0.1072(10) -0.0587(8) 0.4946(8) 0.053(4) Uani 1.00 d . . .
C(17) C 0.086(1) 0.0068(8) 0.3121(8) 0.065(5) Uani 1.00 d . . .
C(18) C 0.136(1) -0.0346(9) 0.5493(8) 0.063(5) Uani 1.00 d . . .
C(21) C 0.383(1) 0.7955(9) 0.097(1) 0.075(6) Uani 1.00 d . . .
C(22) C 0.315(2) 0.8585(10) 0.055(1) 0.104(7) Uani 1.00 d . . .
C(23) C 0.321(2) 0.930(1) 0.044(1) 0.141(10) Uani 1.00 d . . .
C(24) C 0.411(2) 0.924(1) 0.078(1) 0.146(8) Uani 1.00 d . . .
C(25) C 0.470(2) 0.8609(10) 0.127(2) 0.14(1) Uani 1.00 d . . .
C(26) C 0.452(1) 0.797(1) 0.137(1) 0.096(7) Uani 1.00 d . . .
C(27) C 0.240(3) 0.860(1) 0.022(2) 0.30(2) Uani 1.00 d . . .
C(28) C 0.516(2) 0.726(1) 0.179(2) 0.23(1) Uani 1.00 d . . .
C(31) C 0.2599(8) 0.3034(6) 0.4387(7) 0.035(3) Uani 1.00 d . . .
C(32) C 0.247(1) 0.3256(9) 0.4961(6) 0.052(4) Uani 1.00 d . . .
C(33) C 0.226(1) 0.3979(7) 0.4917(7) 0.048(4) Uani 1.00 d . . .
C(34) C 0.2176(9) 0.4532(6) 0.4316(6) 0.034(3) Uani 1.00 d . . .
C(35) C 0.197(1) 0.5304(8) 0.4219(7) 0.055(4) Uani 1.00 d . . .
C(36) C 0.194(1) 0.5781(7) 0.3599(6) 0.044(4) Uani 1.00 d . . .
C(37) C 0.2085(9) 0.5515(7) 0.3083(6) 0.036(3) Uani 1.00 d . . .
C(38) C 0.2305(9) 0.4292(7) 0.3772(7) 0.040(4) Uani 1.00 d . . .
C(41) C 0.3741(9) 0.1904(7) 0.2613(6) 0.033(3) Uani 1.00 d . . .
C(42) C 0.4592(8) 0.1391(6) 0.2520(7) 0.039(4) Uani 1.00 d . . .
C(43) C 0.5334(9) 0.1638(8) 0.2380(8) 0.050(4) Uani 1.00 d . . .
C(44) C 0.5242(9) 0.2384(7) 0.2320(6) 0.035(3) Uani 1.00 d . . .
C(45) C 0.5972(9) 0.2667(7) 0.2185(6) 0.040(4) Uani 1.00 d . . .
C(46) C 0.5784(8) 0.3419(7) 0.2143(7) 0.042(4) Uani 1.00 d . . .
C(47) C 0.4904(8) 0.3845(6) 0.2253(6) 0.030(3) Uani 1.00 d . . .
C(48) C 0.4381(8) 0.2843(6) 0.2422(6) 0.030(3) Uani 1.00 d . . .
C(51) C 0.0353(8) 0.3616(6) 0.2467(6) 0.030(3) Uani 1.00 d . . .
C(52) C -0.0461(9) 0.3846(8) 0.2028(7) 0.044(4) Uani 1.00 d . . .
C(53) C -0.0542(9) 0.4395(8) 0.1428(7) 0.050(4) Uani 1.00 d . . .
C(54) C 0.0163(9) 0.4673(7) 0.1250(6) 0.041(4) Uani 1.00 d . . .
C(55) C 0.0156(9) 0.5221(8) 0.0654(7) 0.046(4) Uani 1.00 d . . .
C(56) C 0.0948(9) 0.5425(8) 0.0525(7) 0.048(4) Uani 1.00 d . . .
C(57) C 0.1739(9) 0.5098(7) 0.0995(7) 0.039(3) Uani 1.00 d . . .
C(58) C 0.0978(8) 0.4382(6) 0.1702(6) 0.029(3) Uani 1.00 d . . .
C(111) C 0.2895(10) 0.1535(7) 0.5222(7) 0.045(4) Uani 1.00 d . . .
C(112) C 0.365(1) 0.1380(8) 0.5666(7) 0.054(4) Uani 1.00 d . . .
C(113) C 0.370(1) 0.0968(8) 0.6322(7) 0.055(4) Uani 1.00 d . . .
C(114) C 0.294(1) 0.0706(8) 0.6545(7) 0.055(5) Uani 1.00 d . . .
C(115) C 0.225(1) 0.0835(8) 0.6109(8) 0.054(4) Uani 1.00 d . . .
C(116) C 0.2193(9) 0.1242(8) 0.5469(7) 0.046(4) Uani 1.00 d . . .
C(121) C 0.4102(9) 0.1740(7) 0.4277(7) 0.039(4) Uani 1.00 d . . .
C(122) C 0.460(1) 0.2227(8) 0.417(1) 0.072(5) Uani 1.00 d . . .
C(123) C 0.560(1) 0.190(1) 0.411(1) 0.126(8) Uani 1.00 d . . .
C(124) C 0.600(1) 0.1196(10) 0.414(1) 0.082(6) Uani 1.00 d . . .
C(125) C 0.549(1) 0.075(1) 0.4249(10) 0.087(6) Uani 1.00 d . . .
C(126) C 0.452(1) 0.1018(9) 0.4316(9) 0.063(5) Uani 1.00 d . . .
C(211) C 0.188(1) 0.7043(7) 0.2323(7) 0.049(4) Uani 1.00 d . . .
C(212) C 0.269(1) 0.718(1) 0.241(1) 0.085(6) Uani 1.00 d . . .
C(213) C 0.262(1) 0.7887(9) 0.252(1) 0.092(7) Uani 1.00 d . . .
C(214) C 0.177(2) 0.843(1) 0.243(1) 0.110(8) Uani 1.00 d . . .
C(215) C 0.096(2) 0.8299(10) 0.236(1) 0.125(9) Uani 1.00 d . . .
C(216) C 0.102(1) 0.760(1) 0.228(1) 0.087(6) Uani 1.00 d . . .
C(221) C 0.0857(10) 0.6320(8) 0.1915(7) 0.045(4) Uani 1.00 d . . .
C(222) C 0.053(1) 0.681(1) 0.1318(9) 0.080(6) Uani 1.00 d . . .
C(223) C -0.035(1) 0.704(1) 0.1017(9) 0.084(6) Uani 1.00 d . . .
C(224) C -0.098(1) 0.6723(10) 0.137(1) 0.097(7) Uani 1.00 d . . .
C(225) C -0.072(1) 0.626(1) 0.199(1) 0.102(7) Uani 1.00 d . . .
C(226) C 0.021(1) 0.6031(9) 0.228(1) 0.077(6) Uani 1.00 d . . .
C(311) C 0.3090(9) 0.0666(7) 0.2868(7) 0.037(3) Uani 1.00 d . . .
C(312) C 0.3380(9) 0.0109(7) 0.3474(7) 0.047(4) Uani 1.00 d . . .
C(313) C 0.375(1) -0.0670(8) 0.3546(9) 0.061(5) Uani 1.00 d . . .
C(314) C 0.382(1) -0.0891(8) 0.304(1) 0.080(6) Uani 1.00 d . . .
C(315) C 0.355(1) -0.0347(8) 0.2433(10) 0.072(5) Uani 1.00 d . . .
C(316) C 0.318(1) 0.0442(8) 0.2333(9) 0.060(5) Uani 1.00 d . . .
C(321) C 0.1985(9) 0.2108(7) 0.2013(6) 0.037(3) Uani 1.00 d . . .
C(322) C 0.211(1) 0.2621(9) 0.1494(9) 0.064(5) Uani 1.00 d . . .
C(323) C 0.151(1) 0.2944(8) 0.0918(9) 0.073(5) Uani 1.00 d . . .
C(324) C 0.079(1) 0.2762(10) 0.0864(8) 0.070(5) Uani 1.00 d . . .
C(325) C 0.061(1) 0.225(1) 0.1385(9) 0.080(6) Uani 1.00 d . . .
C(326) C 0.120(1) 0.192(1) 0.1964(8) 0.065(5) Uani 1.00 d . . .
C(411) C 0.4625(8) 0.4711(7) 0.3112(6) 0.039(3) Uani 1.00 d . . .
C(412) C 0.443(2) 0.5325(10) 0.3303(8) 0.088(6) Uani 1.00 d . . .
C(413) C 0.446(2) 0.529(1) 0.3911(9) 0.112(7) Uani 1.00 d . . .
C(414) C 0.464(1) 0.461(2) 0.4395(9) 0.113(7) Uani 1.00 d . . .
C(415) C 0.489(2) 0.393(1) 0.4234(9) 0.138(7) Uani 1.00 d . . .
C(416) C 0.490(2) 0.399(1) 0.3590(8) 0.096(6) Uani 1.00 d . . .
C(421) C 0.5675(9) 0.5039(7) 0.2047(7) 0.038(4) Uani 1.00 d . . .
C(422) C 0.6421(9) 0.4808(7) 0.2496(7) 0.041(4) Uani 1.00 d . . .
C(423) C 0.721(1) 0.4996(8) 0.2326(8) 0.056(4) Uani 1.00 d . . .
C(424) C 0.723(1) 0.5434(9) 0.1711(10) 0.070(5) Uani 1.00 d . . .
C(425) C 0.651(1) 0.5655(9) 0.1235(7) 0.062(4) Uani 1.00 d . . .
C(426) C 0.5729(9) 0.5460(7) 0.1398(7) 0.046(4) Uani 1.00 d . . .
C(511) C -0.0582(9) 0.2766(7) 0.3336(6) 0.038(3) Uani 1.00 d . . .
C(512) C -0.1366(9) 0.3130(7) 0.3610(7) 0.041(4) Uani 1.00 d . . .
C(513) C -0.219(1) 0.294(1) 0.3581(8) 0.069(5) Uani 1.00 d . . .
C(514) C -0.2198(9) 0.2395(8) 0.3335(8) 0.054(4) Uani 1.00 d . . .
C(515) C -0.146(1) 0.2063(8) 0.3090(7) 0.059(4) Uani 1.00 d . . .
C(516) C -0.0610(10) 0.2204(7) 0.3089(7) 0.046(4) Uani 1.00 d . . .
C(521) C 0.0215(8) 0.3633(8) 0.3759(7) 0.045(4) Uani 1.00 d . . .
C(522) C -0.020(1) 0.4435(8) 0.3421(8) 0.059(5) Uani 1.00 d . . .
C(523) C -0.049(1) 0.491(1) 0.376(1) 0.088(6) Uani 1.00 d . . .
C(524) C -0.038(1) 0.465(1) 0.443(1) 0.090(6) Uani 1.00 d . . .
C(525) C 0.000(1) 0.383(1) 0.4786(9) 0.079(6) Uani 1.00 d . . .
C(526) C 0.029(1) 0.3384(9) 0.4405(8) 0.065(5) Uani 1.00 d . . .
C(611) C 0.2490(9) 0.6001(7) 0.0045(6) 0.037(3) Uani 1.00 d . . .
C(612) C 0.2205(9) 0.6781(7) -0.0077(6) 0.035(3) Uani 1.00 d . . .
C(613) C 0.197(1) 0.7280(8) -0.0702(7) 0.052(4) Uani 1.00 d . . .
C(614) C 0.2006(9) 0.7061(8) -0.1218(6) 0.039(3) Uani 1.00 d . . .
C(615) C 0.2332(9) 0.6272(8) -0.1128(6) 0.047(4) Uani 1.00 d . . .
C(616) C 0.2607(9) 0.5721(7) -0.0482(6) 0.035(3) Uani 1.00 d . . .
C(621) C 0.3591(9) 0.4485(8) 0.0749(6) 0.041(3) Uani 1.00 d . . .
C(622) C 0.4533(9) 0.4421(7) 0.0632(7) 0.045(4) Uani 1.00 d . . .
C(623) C 0.516(1) 0.3809(9) 0.0506(7) 0.054(4) Uani 1.00 d . . .
C(624) C 0.487(1) 0.3242(8) 0.0480(8) 0.057(5) Uani 1.00 d . . .
C(625) C 0.397(1) 0.3265(7) 0.0597(8) 0.054(4) Uani 1.00 d . . .
C(626) C 0.339(1) 0.3865(8) 0.0737(7) 0.053(4) Uani 1.00 d . . .
C(701) C 0.732(2) 0.238(2) 0.568(2) 0.20(1) Uani 1.00 d . . .
C(702) C 0.661(3) 0.598(2) 0.347(1) 0.24(1) Uani 1.00 d . . .
H(1) H 0.0376 -0.1163 0.3597 0.0616 Uiso 1.00 calc . . .
H(2) H 0.0294 -0.1832 0.4740 0.0773 Uiso 1.00 calc . . .
H(3) H 0.0763 -0.1531 0.5534 0.0703 Uiso 1.00 calc . . .
H(4) H 0.4316 0.9696 0.0654 0.1591 Uiso 1.00 calc . . .
H(5) H 0.2853 0.9757 0.0152 0.1738 Uiso 1.00 calc . . .
H(6) H 0.5159 0.8615 0.1513 0.1593 Uiso 1.00 calc . . .
H(7) H 0.1319 -0.0669 0.5919 0.0694 Uiso 1.00 calc . . .
H(8) H 0.1980 -0.0335 0.5477 0.0694 Uiso 1.00 calc . . .
H(9) H 0.0945 0.0171 0.5460 0.0694 Uiso 1.00 calc . . .
H(10) H 0.1507 0.0049 0.3056 0.0702 Uiso 1.00 calc . . .
H(11) H 0.0680 -0.0130 0.2835 0.0702 Uiso 1.00 calc . . .
H(12) H 0.0488 0.0599 0.3015 0.0702 Uiso 1.00 calc . . .
H(13) H 0.1887 0.9054 -0.0008 0.2173 Uiso 1.00 calc . . .
H(14) H 0.2495 0.8254 -0.0022 0.2173 Uiso 1.00 calc . . .
H(15) H 0.1955 0.8332 0.0571 0.2173 Uiso 1.00 calc . . .
H(16) H 0.4928 0.6780 0.1953 0.2449 Uiso 1.00 calc . . .
H(17) H 0.5776 0.7043 0.1786 0.2449 Uiso 1.00 calc . . .
H(18) H 0.5188 0.7235 0.2331 0.2449 Uiso 1.00 calc . . .
H(19) H 0.6292 0.3616 0.2082 0.0493 Uiso 1.00 calc . . .
H(20) H 0.6600 0.2348 0.2105 0.0487 Uiso 1.00 calc . . .
H(21) H 0.4620 0.0910 0.2544 0.0414 Uiso 1.00 calc . . .
H(22) H 0.5945 0.1254 0.2365 0.0557 Uiso 1.00 calc . . .
H(23) H 0.1810 0.5536 0.4569 0.0543 Uiso 1.00 calc . . .
H(24) H 0.2117 0.4126 0.5304 0.0573 Uiso 1.00 calc . . .
H(25) H 0.1814 0.6309 0.3507 0.0452 Uiso 1.00 calc . . .
H(26) H 0.2598 0.2803 0.5389 0.0583 Uiso 1.00 calc . . .
H(27) H -0.0395 0.5461 0.0341 0.0590 Uiso 1.00 calc . . .
H(28) H -0.1066 0.4525 0.1120 0.0566 Uiso 1.00 calc . . .
H(29) H 0.0966 0.5798 0.0104 0.0446 Uiso 1.00 calc . . .
H(30) H -0.0964 0.3640 0.2160 0.0450 Uiso 1.00 calc . . .
H(31) H 0.4697 0.4874 0.0642 0.0528 Uiso 1.00 calc . . .
H(32) H 0.1867 0.7452 -0.1654 0.0424 Uiso 1.00 calc . . .
H(33) H 0.2197 0.6990 0.0263 0.0370 Uiso 1.00 calc . . .
H(34) H 0.1717 0.7848 -0.0767 0.0614 Uiso 1.00 calc . . .
H(35) H 0.5315 0.2778 0.0430 0.0603 Uiso 1.00 calc . . .
H(36) H 0.2332 0.6129 -0.1510 0.0559 Uiso 1.00 calc . . .
H(37) H 0.2755 0.3925 0.0811 0.0480 Uiso 1.00 calc . . .
H(38) H 0.5766 0.3828 0.0427 0.0643 Uiso 1.00 calc . . .
H(39) H 0.3779 0.2863 0.0556 0.0740 Uiso 1.00 calc . . .
H(40) H 0.2941 0.5160 -0.0407 0.0381 Uiso 1.00 calc . . .
H(41) H 0.4337 0.5809 0.2965 0.1065 Uiso 1.00 calc . . .
H(42) H 0.6499 0.5964 0.0771 0.0530 Uiso 1.00 calc . . .
H(43) H 0.6411 0.4464 0.2934 0.0481 Uiso 1.00 calc . . .
H(44) H 0.5066 0.3516 0.3483 0.1000 Uiso 1.00 calc . . .
H(45) H 0.5177 0.5634 0.1096 0.0462 Uiso 1.00 calc . . .
H(46) H 0.7712 0.5618 0.1579 0.0745 Uiso 1.00 calc . . .
H(47) H 0.7740 0.4819 0.2675 0.0715 Uiso 1.00 calc . . .
H(48) H 0.4284 0.5708 0.4045 0.1170 Uiso 1.00 calc . . .
H(49) H 0.4657 0.4502 0.4867 0.1146 Uiso 1.00 calc . . .
H(50) H 0.4991 0.3482 0.4565 0.1544 Uiso 1.00 calc . . .
H(51) H 0.0421 0.5681 0.2726 0.0739 Uiso 1.00 calc . . .
H(52) H -0.0576 0.7370 0.0570 0.0977 Uiso 1.00 calc . . .
H(53) H -0.1596 0.6863 0.1174 0.1535 Uiso 1.00 calc . . .
H(54) H -0.1125 0.5969 0.2232 0.1141 Uiso 1.00 calc . . .
H(55) H 0.3224 0.6799 0.2399 0.0933 Uiso 1.00 calc . . .
H(56) H 0.0415 0.7546 0.2118 0.1255 Uiso 1.00 calc . . .
H(57) H 0.3203 0.7934 0.2610 0.1104 Uiso 1.00 calc . . .
H(58) H 0.0989 0.7074 0.1089 0.0867 Uiso 1.00 calc . . .
H(59) H 0.0355 0.8646 0.2429 0.1873 Uiso 1.00 calc . . .
H(60) H 0.1754 0.8913 0.2391 0.1114 Uiso 1.00 calc . . .
H(61) H -0.1363 0.3529 0.3797 0.0541 Uiso 1.00 calc . . .
H(62) H -0.2746 0.3174 0.3749 0.0965 Uiso 1.00 calc . . .
H(63) H -0.0675 0.5438 0.3542 0.0931 Uiso 1.00 calc . . .
H(64) H -0.0031 0.3590 0.5253 0.1013 Uiso 1.00 calc . . .
H(65) H -0.0282 0.4618 0.2943 0.0692 Uiso 1.00 calc . . .
H(66) H -0.0051 0.1898 0.2945 0.0528 Uiso 1.00 calc . . .
H(67) H -0.2737 0.2243 0.3332 0.0679 Uiso 1.00 calc . . .
H(68) H 0.0635 0.2862 0.4621 0.0694 Uiso 1.00 calc . . .
H(69) H -0.0591 0.4981 0.4678 0.0941 Uiso 1.00 calc . . .
H(70) H -0.1476 0.1687 0.2872 0.0666 Uiso 1.00 calc . . .
H(71) H 0.2933 0.0446 0.6995 0.0710 Uiso 1.00 calc . . .
H(72) H 0.4150 0.0690 0.4364 0.0704 Uiso 1.00 calc . . .
H(73) H 0.5751 0.0194 0.4272 0.1020 Uiso 1.00 calc . . .
H(74) H 0.6615 0.1005 0.4058 0.0942 Uiso 1.00 calc . . .
H(75) H 0.4270 0.0821 0.6579 0.0751 Uiso 1.00 calc . . .
H(76) H 0.1662 0.1320 0.5176 0.0500 Uiso 1.00 calc . . .
H(77) H 0.4102 0.1623 0.5519 0.0513 Uiso 1.00 calc . . .
H(78) H 0.1777 0.0598 0.6253 0.0631 Uiso 1.00 calc . . .
H(79) H 0.4256 0.2753 0.4143 0.0779 Uiso 1.00 calc . . .
H(80) H 0.5952 0.2262 0.4080 0.1195 Uiso 1.00 calc . . .
H(81) H 0.0320 0.3060 0.0486 0.0855 Uiso 1.00 calc . . .
H(82) H 0.0061 0.2093 0.1385 0.0854 Uiso 1.00 calc . . .
H(83) H 0.3027 0.0843 0.1878 0.0657 Uiso 1.00 calc . . .
H(84) H 0.1658 0.3294 0.0552 0.0932 Uiso 1.00 calc . . .
H(85) H 0.3618 -0.0498 0.2015 0.0829 Uiso 1.00 calc . . .
H(86) H 0.4066 -0.1424 0.3073 0.0820 Uiso 1.00 calc . . .
H(87) H 0.3925 -0.1082 0.3974 0.0713 Uiso 1.00 calc . . .
H(88) H 0.3359 0.0271 0.3835 0.0586 Uiso 1.00 calc . . .
H(89) H 0.1117 0.1526 0.2323 0.0687 Uiso 1.00 calc . . .
H(90) H 0.2679 0.2737 0.1516 0.0632 Uiso 1.00 calc . . .

loop_
_atom_site_aniso_label
_atom_site_aniso_U_11
_atom_site_aniso_U_22
_atom_site_aniso_U_33
_atom_site_aniso_U_12
_atom_site_aniso_U_13
_atom_site_aniso_U_23
Pt(1) 0.0303(2) 0.0346(3) 0.0378(3) -0.0157(2) 0.0043(2) -0.0074(2)
Pt(2) 0.0411(3) 0.0354(3) 0.0354(3) -0.0173(2) 0.0000(2) -0.0078(2)
Cl(1) 0.25(1) 0.104(6) 0.24(1) -0.008(7) -0.045(10) -0.015(7)
Cl(2) 0.27(1) 0.114(5) 0.162(7) -0.059(5) 0.005(7) -0.063(4)
Cl(3) 0.156(7) 0.176(6) 0.142(6) -0.044(5) -0.016(5) -0.063(5)
Cl(4) 0.28(1) 0.26(1) 0.22(1) -0.057(9) -0.073(9) -0.114(8)
P(1) 0.030(2) 0.036(2) 0.035(2) -0.016(1) 0.004(1) -0.007(1)
P(2) 0.052(2) 0.033(2) 0.040(2) -0.017(1) 0.008(2) -0.013(1)
P(3) 0.030(2) 0.033(2) 0.042(2) -0.016(1) 0.006(1) -0.010(1)
P(4) 0.033(2) 0.039(2) 0.034(2) -0.021(1) 0.003(1) -0.008(1)
P(5) 0.026(2) 0.038(2) 0.037(2) -0.017(1) 0.007(1) -0.008(1)
P(6) 0.038(2) 0.037(2) 0.026(2) -0.021(1) 0.005(1) -0.007(1)
P(11) 0.083(3) 0.066(3) 0.058(3) -0.029(2) 0.013(3) -0.008(2)
Na(1) 0.028(2) 0.035(2) 0.035(2) -0.012(2) 0.004(2) -0.012(2)
F(1) 0.084(9) 0.112(10) 0.37(3) -0.034(8) 0.04(1) -0.05(1)
F(2) 0.087(7) 0.092(6) 0.084(7) -0.048(5) 0.002(6) -0.007(6)
F(3) 0.22(1) 0.32(1) 0.104(9) -0.199(9) 0.098(8) -0.108(9)
F(4) 0.49(2) 0.207(9) 0.12(1) -0.265(9) 0.14(1) -0.094(8)
F(5) 0.21(1) 0.163(8) 0.094(9) -0.146(6) 0.038(8) -0.029(7)
F(6) 0.22(1) 0.056(8) 0.48(2) 0.029(8) -0.27(1) -0.03(1)
O(1) 0.084(6) 0.103(6) 0.076(7) -0.077(4) 0.010(5) -0.049(5)
O(2) 0.48(4) 0.025(7) 0.08(1) 0.04(1) 0.02(2) -0.013(7)
N(1) 0.031(5) 0.047(6) 0.046(7) -0.021(4) -0.001(5) -0.014(5)
N(2) 0.068(7) 0.027(6) 0.074(9) -0.032(5) 0.002(7) -0.011(5)
N(11) 0.030(5) 0.024(5) 0.027(5) -0.010(4) -0.003(4) -0.006(4)
N(12) 0.036(6) 0.041(6) 0.029(6) -0.016(4) 0.000(5) -0.002(5)
N(21) 0.034(6) 0.041(6) 0.040(6) -0.014(4) 0.003(5) -0.015(5)
N(22) 0.026(5) 0.047(6) 0.033(5) -0.016(4) -0.001(4) -0.015(4)
N(31) 0.023(5) 0.032(5) 0.039(6) -0.009(4) -0.003(5) -0.001(5)
N(32) 0.029(5) 0.029(5) 0.031(6) -0.008(4) 0.009(4) -0.001(4)
C(1) 0.034(7) 0.040(8) 0.055(9) -0.002(6) -0.001(7) -0.016(6)
C(2) 0.033(7) 0.027(7) 0.046(8) -0.006(5) -0.003(6) 0.001(6)
C(11) 0.034(7) 0.027(6) 0.053(8) -0.018(5) 0.012(6) -0.003(6)
C(12) 0.051(8) 0.041(7) 0.050(8) -0.025(6) 0.006(7) -0.015(6)
C(13) 0.060(9) 0.062(9) 0.06(1) -0.036(7) 0.010(8) -0.022(7)
C(14) 0.062(9) 0.08(1) 0.07(1) -0.044(7) -0.009(9) 0.009(9)
C(15) 0.076(9) 0.052(8) 0.07(1) -0.050(6) -0.016(9) 0.007(8)
C(16) 0.045(8) 0.056(8) 0.057(10) -0.030(6) 0.001(7) -0.006(7)
C(17) 0.10(1) 0.043(8) 0.07(1) -0.038(7) 0.014(9) -0.030(7)
C(18) 0.057(9) 0.068(9) 0.06(1) -0.034(7) -0.014(8) -0.004(8)
C(21) 0.055(9) 0.049(9) 0.12(2) -0.030(7) 0.00(1) -0.009(9)
C(22) 0.17(2) 0.06(1) 0.08(1) -0.068(9) -0.04(1) -0.006(9)
C(23) 0.25(3) 0.07(1) 0.10(2) -0.08(1) -0.04(2) 0.01(1)
C(24) 0.27(2) 0.17(1) 0.11(2) -0.195(10) 0.09(1) -0.08(1)
C(25) 0.18(2) 0.023(10) 0.23(3) -0.04(1) -0.02(2) -0.03(1)
C(26) 0.09(1) 0.08(1) 0.14(2) -0.045(9) -0.02(1) -0.052(10)
C(27) 0.49(5) 0.04(1) 0.26(3) 0.02(2) -0.29(3) -0.01(2)
C(28) 0.20(2) 0.07(1) 0.40(3) -0.02(1) -0.18(2) -0.09(1)
C(31) 0.024(6) 0.030(6) 0.056(8) -0.013(5) 0.007(6) -0.018(5)
C(32) 0.050(8) 0.075(10) 0.019(7) -0.023(7) 0.004(6) -0.001(6)
C(33) 0.052(8) 0.037(7) 0.065(9) -0.016(6) 0.014(7) -0.032(6)
C(34) 0.041(7) 0.018(6) 0.035(7) -0.001(5) 0.017(6) -0.009(5)
C(35) 0.078(10) 0.060(8) 0.056(8) -0.043(6) 0.018(7) -0.037(6)
C(36) 0.068(9) 0.026(7) 0.035(7) -0.016(6) 0.012(7) -0.008(5)
C(37) 0.041(7) 0.025(7) 0.034(7) -0.003(5) 0.004(6) -0.008(5)
C(38) 0.030(6) 0.048(7) 0.045(8) -0.017(5) -0.001(6) -0.016(6)
C(41) 0.039(7) 0.025(6) 0.035(7) -0.012(5) 0.006(6) -0.007(5)
C(42) 0.032(6) 0.020(6) 0.073(9) -0.015(4) 0.017(6) -0.020(5)
C(43) 0.029(7) 0.045(8) 0.08(1) -0.009(6) 0.008(7) -0.027(7)
C(44) 0.038(7) 0.038(6) 0.039(7) -0.022(5) 0.008(6) -0.017(5)
C(45) 0.032(7) 0.050(8) 0.036(7) -0.017(5) 0.009(6) -0.010(6)
C(46) 0.023(6) 0.054(8) 0.054(8) -0.021(5) 0.014(6) -0.018(6)
C(47) 0.040(6) 0.026(6) 0.024(6) -0.019(5) 0.005(5) -0.003(5)
C(48) 0.030(6) 0.029(6) 0.034(7) -0.018(4) 0.003(5) -0.006(5)
C(51) 0.029(6) 0.022(6) 0.038(7) -0.009(4) -0.006(5) -0.007(5)
C(52) 0.025(6) 0.048(8) 0.047(8) -0.012(5) -0.001(6) -0.004(6)
C(53) 0.037(7) 0.070(9) 0.043(8) -0.032(6) 0.004(6) -0.005(7)
C(54) 0.035(7) 0.052(7) 0.038(7) -0.023(5) 0.007(6) -0.013(6)
C(55) 0.032(7) 0.046(8) 0.045(8) -0.010(6) -0.010(6) 0.003(7)
C(56) 0.037(7) 0.064(9) 0.035(8) -0.026(6) 0.002(6) 0.000(7)
C(57) 0.036(7) 0.041(7) 0.041(8) -0.022(5) 0.005(6) -0.005(6)
C(58) 0.026(6) 0.032(6) 0.032(6) -0.013(5) 0.010(5) -0.011(5)
C(111) 0.043(7) 0.045(8) 0.046(8) -0.021(6) 0.003(7) -0.009(6)
C(112) 0.058(9) 0.055(8) 0.047(9) -0.031(6) 0.008(7) -0.004(7)
C(113) 0.055(9) 0.066(9) 0.044(8) -0.025(7) -0.006(7) -0.013(7)
C(114) 0.07(1) 0.049(9) 0.034(8) -0.015(7) 0.000(8) -0.005(7)
C(115) 0.051(8) 0.065(8) 0.057(9) -0.037(6) 0.004(7) -0.015(7)
C(116) 0.043(7) 0.048(8) 0.040(8) -0.025(6) 0.004(6) 0.002(6)
C(121) 0.042(7) 0.019(6) 0.044(8) -0.005(5) 0.000(6) -0.003(5)
C(122) 0.037(8) 0.042(8) 0.13(2) -0.017(6) 0.021(9) -0.020(9)
C(123) 0.035(9) 0.07(1) 0.21(3) -0.022(8) 0.01(1) 0.03(2)
C(124) 0.030(8) 0.053(10) 0.13(2) -0.014(7) 0.003(10) 0.01(1)
C(125) 0.06(1) 0.09(1) 0.10(1) 0.020(10) -0.02(1) -0.052(10)
C(126) 0.043(8) 0.070(9) 0.10(1) -0.028(6) 0.031(8) -0.054(8)
C(211) 0.066(10) 0.027(7) 0.052(9) -0.019(6) 0.008(8) -0.009(6)
C(212) 0.09(1) 0.08(1) 0.09(1) -0.048(9) 0.00(1) -0.023(10)
C(213) 0.11(1) 0.054(9) 0.15(2) -0.040(8) 0.04(1) -0.068(9)
C(214) 0.19(2) 0.05(1) 0.11(2) -0.06(1) 0.00(2) -0.023(10)
C(215) 0.21(3) 0.032(9) 0.13(2) -0.02(1) -0.01(2) -0.046(9)
C(216) 0.07(1) 0.07(1) 0.11(1) 0.003(9) 0.01(1) -0.054(10)
C(221) 0.044(8) 0.044(8) 0.043(8) -0.011(6) 0.004(7) -0.014(6)
C(222) 0.05(1) 0.11(1) 0.07(1) -0.021(9) -0.003(9) -0.03(1)
C(223) 0.033(9) 0.11(1) 0.08(1) 0.018(10) -0.012(9) -0.04(1)
C(224) 0.06(1) 0.05(1) 0.16(2) 0.020(9) -0.05(1) -0.04(1)
C(225) 0.09(1) 0.06(1) 0.14(2) -0.045(9) -0.02(1) 0.01(1)
C(226) 0.047(9) 0.056(9) 0.12(2) -0.030(7) -0.014(10) -0.007(10)
C(311) 0.030(6) 0.033(6) 0.059(8) -0.014(5) 0.007(6) -0.026(5)
C(312) 0.036(7) 0.043(7) 0.067(9) -0.012(6) -0.009(7) -0.024(6)
C(313) 0.052(9) 0.029(8) 0.10(1) -0.007(6) -0.011(9) -0.020(8)
C(314) 0.068(10) 0.036(7) 0.17(2) -0.035(6) 0.04(1) -0.055(8)
C(315) 0.08(1) 0.046(8) 0.11(1) -0.038(7) 0.02(1) -0.040(8)
C(316) 0.052(8) 0.046(7) 0.10(1) -0.026(6) 0.001(8) -0.039(7)
C(321) 0.034(7) 0.034(7) 0.045(7) -0.014(5) 0.015(6) -0.015(5)
C(322) 0.057(9) 0.069(9) 0.07(1) -0.037(7) 0.006(8) -0.019(8)
C(323) 0.11(1) 0.045(8) 0.07(1) -0.051(7) -0.026(10) 0.007(7)
C(324) 0.07(1) 0.08(1) 0.046(10) -0.031(9) -0.013(9) -0.008(8)
C(325) 0.06(1) 0.12(1) 0.08(1) -0.023(9) 0.009(9) -0.054(9)
C(326) 0.045(8) 0.11(1) 0.047(9) -0.033(8) 0.007(7) -0.023(8)
C(411) 0.030(6) 0.044(7) 0.038(7) -0.022(5) -0.008(6) 0.002(6)
C(412) 0.12(2) 0.06(1) 0.037(9) 0.02(1) -0.02(1) -0.026(7)
C(413) 0.13(2) 0.11(1) 0.06(1) 0.02(1) -0.03(1) -0.045(10)
C(414) 0.07(1) 0.25(2) 0.052(10) -0.08(1) 0.014(9) -0.08(1)
C(415) 0.27(2) 0.18(1) 0.034(10) -0.194(10) 0.00(1) -0.014(9)
C(416) 0.17(1) 0.12(1) 0.035(9) -0.116(9) 0.003(10) -0.017(8)
C(421) 0.048(7) 0.031(6) 0.043(8) -0.026(5) 0.004(6) -0.008(5)
C(422) 0.050(7) 0.036(6) 0.049(8) -0.030(5) 0.004(6) -0.014(5)
C(423) 0.060(8) 0.055(8) 0.07(1) -0.040(6) 0.000(8) -0.015(7)
C(424) 0.056(8) 0.064(9) 0.12(1) -0.043(6) 0.042(9) -0.044(9)
C(425) 0.074(9) 0.10(1) 0.035(7) -0.062(7) 0.031(7) -0.031(7)
C(426) 0.046(7) 0.052(7) 0.059(9) -0.038(5) 0.007(6) -0.021(6)
C(511) 0.041(7) 0.044(7) 0.029(7) -0.025(5) 0.007(6) -0.004(5)
C(512) 0.027(6) 0.038(7) 0.045(8) -0.013(5) 0.005(6) 0.003(6)
C(513) 0.036(8) 0.10(1) 0.053(10) -0.031(8) 0.008(7) 0.006(9)
C(514) 0.027(6) 0.065(9) 0.07(1) -0.031(6) -0.006(7) -0.001(8)
C(515) 0.091(9) 0.062(8) 0.036(8) -0.063(6) -0.009(7) 0.008(6)
C(516) 0.050(8) 0.040(7) 0.044(8) -0.020(6) -0.001(7) -0.003(6)
C(521) 0.017(6) 0.055(8) 0.061(9) -0.014(5) 0.002(6) -0.012(7)
C(522) 0.060(10) 0.050(8) 0.075(10) -0.009(7) 0.031(8) -0.041(7)
C(523) 0.06(1) 0.07(1) 0.14(2) -0.031(8) 0.04(1) -0.04(1)
C(524) 0.08(1) 0.11(1) 0.12(1) -0.035(9) 0.03(1) -0.084(9)
C(525) 0.045(10) 0.11(1) 0.08(1) 0.010(9) -0.003(9) -0.056(9)
C(526) 0.048(9) 0.070(9) 0.07(1) 0.004(8) -0.013(8) -0.044(7)
C(611) 0.034(7) 0.053(8) 0.023(6) -0.022(5) 0.000(5) -0.002(6)
C(612) 0.040(7) 0.028(6) 0.039(7) -0.018(5) 0.000(6) -0.007(5)
C(613) 0.054(8) 0.049(8) 0.046(9) -0.033(6) 0.001(7) 0.009(7)
C(614) 0.032(6) 0.054(8) 0.021(7) -0.023(5) -0.001(5) 0.009(6)
C(615) 0.032(7) 0.078(9) 0.029(7) -0.030(6) 0.004(6) -0.006(6)
C(616) 0.042(7) 0.033(6) 0.036(7) -0.025(5) 0.009(6) -0.008(5)
C(621) 0.039(7) 0.067(8) 0.021(6) -0.032(6) 0.012(5) -0.008(6)
C(622) 0.042(7) 0.036(7) 0.057(9) -0.022(5) 0.002(7) -0.008(6)
C(623) 0.048(8) 0.070(9) 0.048(9) -0.028(7) 0.015(7) -0.019(7)
C(624) 0.069(10) 0.057(8) 0.060(9) -0.028(7) 0.017(8) -0.031(7)
C(625) 0.064(9) 0.031(7) 0.07(1) -0.020(6) 0.024(8) -0.020(6)
C(626) 0.070(9) 0.056(8) 0.065(9) -0.043(6) 0.043(7) -0.039(6)
C(701) 0.13(2) 0.14(2) 0.24(4) -0.01(2) 0.08(2) 0.00(2)
C(702) 0.35(5) 0.13(2) 0.10(2) 0.10(2) -0.07(2) -0.08(1)

loop_
_geom_bond_atom_site_label_1
_geom_bond_atom_site_label_2
_geom_bond_distance
_geom_bond_site_symmetry_1
_geom_bond_site_symmetry_2
_geom_bond_publ_flag
Pt(1) P(1) 2.297(4) . . yes
Pt(1) P(3) 2.315(4) . . yes
Pt(1) P(5) 2.296(3) . . yes
Pt(1) C(1) 1.97(2) . . yes
Pt(2) P(2) 2.313(4) . . yes
Pt(2) P(4) 2.292(3) . . yes
Pt(2) P(6) 2.288(4) . . yes
Pt(2) C(2) 1.94(1) . . yes
Cl(1) C(701) 1.83(3) . . yes
Cl(2) C(701) 1.79(3) . . yes
Cl(3) C(702) 1.77(3) . . yes
Cl(4) C(702) 1.65(3) . . yes
P(1) C(31) 1.86(1) . . yes
P(1) C(111) 1.83(1) . . yes
P(1) C(121) 1.87(1) . . yes
P(2) C(37) 1.86(1) . . yes
P(2) C(211) 1.83(1) . . yes
P(2) C(221) 1.83(2) . . yes
P(3) C(41) 1.86(1) . . yes
P(3) C(311) 1.82(1) . . yes
P(3) C(321) 1.84(1) . . yes
P(4) C(47) 1.87(1) . . yes
P(4) C(411) 1.85(1) . . yes
P(4) C(421) 1.87(1) . . yes
P(5) C(51) 1.85(1) . . yes
P(5) C(511) 1.85(1) . . yes
P(5) C(521) 1.84(2) . . yes
P(6) C(57) 1.81(1) . . yes
P(6) C(611) 1.83(1) . . yes
P(6) C(621) 1.82(1) . . yes
P(11) F(1) 1.56(1) . . yes
P(11) F(2) 1.59(1) . . yes
P(11) F(3) 1.52(1) . . yes
P(11) F(4) 1.56(2) . . yes
P(11) F(5) 1.57(1) . . yes
P(11) F(6) 1.47(1) . . yes
Na(1) N(11) 2.44(1) . . yes
Na(1) N(12) 2.44(1) . . yes
Na(1) N(21) 2.46(1) . . yes
Na(1) N(22) 2.45(1) . . yes
Na(1) N(31) 2.45(1) . . yes
Na(1) N(32) 2.46(1) . . yes
N(1) C(1) 1.20(2) . . yes
N(1) C(11) 1.39(2) . . yes
N(2) C(2) 1.19(2) . . yes
N(2) C(21) 1.41(2) . . yes
N(11) C(31) 1.36(2) . . yes
N(11) C(38) 1.33(2) . . yes
N(12) C(37) 1.33(2) . . yes
N(12) C(38) 1.38(2) . . yes
N(21) C(41) 1.32(2) . . yes
N(21) C(48) 1.37(2) . . yes
N(22) C(47) 1.34(2) . . yes
N(22) C(48) 1.37(2) . . yes
N(31) C(51) 1.31(2) . . yes
N(31) C(58) 1.36(1) . . yes
N(32) C(57) 1.33(2) . . yes
N(32) C(58) 1.35(2) . . yes
C(11) C(12) 1.33(2) . . yes
C(11) C(16) 1.36(2) . . yes
C(12) C(13) 1.40(2) . . yes
C(12) C(17) 1.51(2) . . yes
C(13) C(14) 1.43(2) . . yes
C(14) C(15) 1.28(3) . . yes
C(15) C(16) 1.42(2) . . yes
C(16) C(18) 1.55(2) . . yes
C(21) C(22) 1.37(2) . . yes
C(21) C(26) 1.41(3) . . yes
C(22) C(23) 1.39(3) . . yes
C(22) C(27) 1.36(4) . . yes
C(23) C(24) 1.52(4) . . yes
C(24) C(25) 1.39(3) . . yes
C(25) C(26) 1.33(3) . . yes
C(26) C(28) 1.43(3) . . yes
C(31) C(32) 1.45(2) . . yes
C(32) C(33) 1.33(2) . . yes
C(33) C(34) 1.39(2) . . yes
C(34) C(35) 1.40(2) . . yes
C(34) C(38) 1.41(2) . . yes
C(35) C(36) 1.38(2) . . yes
C(36) C(37) 1.38(2) . . yes
C(41) C(42) 1.41(2) . . yes
C(42) C(43) 1.38(2) . . yes
C(43) C(44) 1.40(2) . . yes
C(44) C(45) 1.40(2) . . yes
C(44) C(48) 1.39(2) . . yes
C(45) C(46) 1.39(2) . . yes
C(46) C(47) 1.39(2) . . yes
C(51) C(52) 1.44(2) . . yes
C(52) C(53) 1.39(2) . . yes
C(53) C(54) 1.37(2) . . yes
C(54) C(55) 1.40(2) . . yes
C(54) C(58) 1.43(2) . . yes
C(55) C(56) 1.40(2) . . yes
C(56) C(57) 1.43(2) . . yes
C(111) C(112) 1.41(2) . . yes
C(111) C(116) 1.41(2) . . yes
C(112) C(113) 1.40(2) . . yes
C(113) C(114) 1.43(2) . . yes
C(114) C(115) 1.35(2) . . yes
C(115) C(116) 1.37(2) . . yes
C(121) C(122) 1.39(2) . . yes
C(121) C(126) 1.33(2) . . yes
C(122) C(123) 1.47(2) . . yes
C(123) C(124) 1.30(3) . . yes
C(124) C(125) 1.33(3) . . yes
C(125) C(126) 1.42(2) . . yes
C(211) C(212) 1.38(2) . . yes
C(211) C(216) 1.38(2) . . yes
C(212) C(213) 1.46(3) . . yes
C(213) C(214) 1.35(3) . . yes
C(214) C(215) 1.37(4) . . yes
C(215) C(216) 1.44(3) . . yes
C(221) C(222) 1.34(2) . . yes
C(221) C(226) 1.42(2) . . yes
C(222) C(223) 1.38(2) . . yes
C(223) C(224) 1.41(3) . . yes
C(224) C(225) 1.34(3) . . yes
C(225) C(226) 1.44(2) . . yes
C(311) C(312) 1.39(2) . . yes
C(311) C(316) 1.38(2) . . yes
C(312) C(313) 1.41(2) . . yes
C(313) C(314) 1.32(3) . . yes
C(314) C(315) 1.37(3) . . yes
C(315) C(316) 1.41(2) . . yes
C(321) C(322) 1.32(2) . . yes
C(321) C(326) 1.40(2) . . yes
C(322) C(323) 1.40(2) . . yes
C(323) C(324) 1.29(2) . . yes
C(324) C(325) 1.36(2) . . yes
C(325) C(326) 1.40(2) . . yes
C(411) C(412) 1.35(2) . . yes
C(411) C(416) 1.40(2) . . yes
C(412) C(413) 1.32(2) . . yes
C(413) C(414) 1.37(3) . . yes
C(414) C(415) 1.42(3) . . yes
C(415) C(416) 1.38(3) . . yes
C(421) C(422) 1.37(2) . . yes
C(421) C(426) 1.42(2) . . yes
C(422) C(423) 1.39(2) . . yes
C(423) C(424) 1.36(2) . . yes
C(424) C(425) 1.39(2) . . yes
C(425) C(426) 1.39(2) . . yes
C(511) C(512) 1.41(2) . . yes
C(511) C(516) 1.40(2) . . yes
C(512) C(513) 1.44(2) . . yes
C(513) C(514) 1.36(2) . . yes
C(514) C(515) 1.30(2) . . yes
C(515) C(516) 1.42(2) . . yes
C(521) C(522) 1.43(2) . . yes
C(521) C(526) 1.34(2) . . yes
C(522) C(523) 1.34(3) . . yes
C(523) C(524) 1.39(3) . . yes
C(524) C(525) 1.47(3) . . yes
C(525) C(526) 1.37(2) . . yes
C(611) C(612) 1.39(2) . . yes
C(611) C(616) 1.42(2) . . yes
C(612) C(613) 1.38(2) . . yes
C(613) C(614) 1.33(2) . . yes
C(614) C(615) 1.42(2) . . yes
C(615) C(616) 1.45(2) . . yes
C(621) C(622) 1.43(2) . . yes
C(621) C(626) 1.38(2) . . yes
C(622) C(623) 1.37(2) . . yes
C(623) C(624) 1.36(2) . . yes
C(624) C(625) 1.39(2) . . yes
C(625) C(626) 1.34(2) . . yes
